data_2210598
loop_
_publ_author_name
'Bin Liu'
'Li Tian'

_publ_section_title
;
 1-Cyclopropylcarbonyl-3-(2-pyridyl)thiourea
;
_journal_coeditor_code FL2051
_journal_issue 10
_journal_name_full 'Acta Crystallographica Section E'
_journal_page_first o4280
_journal_page_last o4281
_journal_paper_doi 10.1107/S1600536806034866
_journal_volume 62
_journal_year 2006
_chemical_formula_iupac 'C10 H11 N3 O S'
_chemical_formula_moiety 'C10 H11 N3 O S'
_chemical_formula_sum 'C10 H11 N3 O S'
_chemical_formula_weight 221.28
_chemical_melting_point 417
_chemical_name_systematic
;
1-Cyclopropylcarbonyl-3-(2-pyridyl)thiourea
;
_space_group_IT_number 14
_symmetry_cell_setting monoclinic
_symmetry_space_group_name_Hall '-P 2ybc'
_symmetry_space_group_name_H-M 'P 1 21/c 1'
_atom_sites_solution_hydrogens geom
_atom_sites_solution_primary direct
_atom_sites_solution_secondary difmap
_cell_angle_alpha 90.00
_cell_angle_beta 96.958(4)
_cell_angle_gamma 90.00
_cell_formula_units_Z 4
_cell_length_a 8.457(3)
_cell_length_b 12.178(4)
_cell_length_c 10.998(4)
_cell_measurement_reflns_used 1637
_cell_measurement_temperature 293(2)
_cell_measurement_theta_max 23.67
_cell_measurement_theta_min 2.43
_cell_volume 1124.3(7)
_computing_cell_refinement 'SAINT (Bruker, 1997)'
_computing_data_collection 'SMART (Bruker, 1997)'
_computing_data_reduction SAINT
_computing_molecular_graphics 'SHELXTL (Bruker, 1999)'
_computing_publication_material SHELXTL
_computing_structure_refinement 'SHELXL97 (Sheldrick, 1997)'
_computing_structure_solution 'SHELXS97 (Sheldrick, 1997)'
_diffrn_ambient_temperature 294(2)
_diffrn_measured_fraction_theta_full 0.999
_diffrn_measured_fraction_theta_max 0.999
_diffrn_measurement_device_type 'Bruker APEX-II CCD area-detector'
_diffrn_measurement_method '\f and \w'
_diffrn_radiation_monochromator graphite
_diffrn_radiation_source 'fine-focus sealed tube'
_diffrn_radiation_type MoK\a
_diffrn_radiation_wavelength 0.71073
_diffrn_reflns_av_R_equivalents 0.0551
_diffrn_reflns_av_sigmaI/netI 0.0464
_diffrn_reflns_limit_h_max 9
_diffrn_reflns_limit_h_min -10
_diffrn_reflns_limit_k_max 14
_diffrn_reflns_limit_k_min -11
_diffrn_reflns_limit_l_max 13
_diffrn_reflns_limit_l_min -11
_diffrn_reflns_number 5822
_diffrn_reflns_theta_full 25.00
_diffrn_reflns_theta_max 25.00
_diffrn_reflns_theta_min 2.43
_exptl_absorpt_coefficient_mu 0.265
_exptl_absorpt_correction_T_max 0.98300
_exptl_absorpt_correction_T_min 0.97000
_exptl_absorpt_correction_type multi-scan
_exptl_absorpt_process_details '(SADABS; Bruker, 1997)'
_exptl_crystal_colour colorless
_exptl_crystal_density_diffrn 1.307
_exptl_crystal_density_method 'not measured'
_exptl_crystal_description block
_exptl_crystal_F_000 464
_exptl_crystal_size_max 0.34
_exptl_crystal_size_mid 0.32
_exptl_crystal_size_min 0.21
_refine_diff_density_max 0.277
_refine_diff_density_min -0.318
_refine_ls_extinction_coef 0.0045(6)
_refine_ls_extinction_method SHELXL97
_refine_ls_goodness_of_fit_ref 1.009
_refine_ls_hydrogen_treatment constr
_refine_ls_matrix_type full
_refine_ls_number_parameters 136
_refine_ls_number_reflns 1984
_refine_ls_number_restraints 0
_refine_ls_restrained_S_all 1.009
_refine_ls_R_factor_all 0.0613
_refine_ls_R_factor_gt 0.0376
_refine_ls_shift/su_max 0.000
_refine_ls_shift/su_mean 0.000
_refine_ls_structure_factor_coef Fsqd
_refine_ls_weighting_details 'calc w=1/[\s^2^(Fo^2^)+(0.0471P)^2^+0.2411P] where P=(Fo^2^+2Fc^2^)/3'
_refine_ls_weighting_scheme calc
_refine_ls_wR_factor_gt 0.0950
_refine_ls_wR_factor_ref 0.1083
_reflns_number_gt 1390
_reflns_number_total 1984
_reflns_threshold_expression I>\s(I)
_cod_data_source_file fl2051.cif
_cod_data_source_block I
_cod_depositor_comments
;
The following automatic conversions were performed:
'_symmetry_cell_setting' value 'Monoclinic' changed to 'monoclinic'
according to '/home/saulius/struct/CIF-dictionaries/cif_core.dic'
dictionary named 'cif_core.dic' version 2.4.1 from 2010-06-29.

Automatic conversion script
Id: cif_fix_enum 1527 2010-12-29 10:47:43Z saulius 

The following automatic conversions were performed:

'_symmetry_cell_setting' value 'Monoclinic' changed to 'monoclinic'
according to /home/saulius/struct/CIF-dictionaries/cif_core.dic
dictionary named 'cif_core.dic' version 2.4.1 from 2010-06-29.

Automatic conversion script
Id: cif_fix_values 1715 2011-07-08 13:25:40Z adriana 
;
_cod_original_cell_volume 1124.4(7)
_cod_original_sg_symbol_H-M 'P 21/c'
_cod_database_code 2210598
_cod_database_fobs_code 2210598

loop_
_symmetry_equiv_pos_as_xyz
'x, y, z'
'-x, y+1/2, -z+1/2'
'-x, -y, -z'
'x, -y-1/2, z-1/2'

loop_
_atom_site_type_symbol
_atom_site_label
_atom_site_fract_x
_atom_site_fract_y
_atom_site_fract_z
_atom_site_U_iso_or_equiv
_atom_site_adp_type
_atom_site_calc_flag
_atom_site_refinement_flags
_atom_site_occupancy
S S1 0.73747(7) 0.79536(5) 0.17582(6) 0.0680(3) Uani d . 1
O O1 1.15528(18) 0.69558(11) -0.02610(13) 0.0558(4) Uani d . 1
N N1 0.9038(2) 0.94942(13) -0.17013(14) 0.0473(4) Uani d . 1
N N2 0.91308(18) 0.83131(13) -0.00995(14) 0.0443(4) Uani d . 1
H H2' 0.9900 0.8049 -0.0453 0.053 Uiso calc R 1
N N3 0.99023(19) 0.69124(12) 0.12425(15) 0.0442(4) Uani d . 1
H H3' 0.9733 0.6555 0.1889 0.053 Uiso calc R 1
C C1 0.8416(2) 0.92542(15) -0.06719(17) 0.0407(5) Uani d . 1
C C2 0.8480(3) 1.03883(17) -0.23238(19) 0.0557(6) Uani d . 1
H H2 0.8906 1.0564 -0.3040 0.067 Uiso calc R 1
C C3 0.7325(3) 1.10553(18) -0.1967(2) 0.0586(6) Uani d . 1
H H3 0.6958 1.1660 -0.2435 0.070 Uiso calc R 1
C C4 0.6719(3) 1.08077(17) -0.0895(2) 0.0606(6) Uani d . 1
H H4 0.5943 1.1254 -0.0621 0.073 Uiso calc R 1
C C5 0.7265(2) 0.98940(17) -0.0226(2) 0.0536(6) Uani d . 1
H H5 0.6871 0.9715 0.0502 0.064 Uiso calc R 1
C C6 0.8828(2) 0.77534(15) 0.09005(18) 0.0419(5) Uani d . 1
C C7 1.1202(2) 0.65673(16) 0.06958(18) 0.0457(5) Uani d . 1
C C8 1.2137(3) 0.56989(18) 0.1382(2) 0.0579(6) Uani d . 1
H H8 1.1707 0.5406 0.2105 0.070 Uiso calc R 1
C C9 1.3077(3) 0.4919(2) 0.0697(3) 0.0792(8) Uani d . 1
H H9A 1.3179 0.4167 0.0986 0.095 Uiso calc R 1
H H9B 1.3005 0.5001 -0.0186 0.095 Uiso calc R 1
C C10 1.3913(3) 0.5759(3) 0.1445(3) 0.0870(9) Uani d . 1
H H10A 1.4362 0.6365 0.1030 0.104 Uiso calc R 1
H H10B 1.4536 0.5531 0.2202 0.104 Uiso calc R 1

loop_
_atom_site_aniso_label
_atom_site_aniso_U_11
_atom_site_aniso_U_22
_atom_site_aniso_U_33
_atom_site_aniso_U_12
_atom_site_aniso_U_13
_atom_site_aniso_U_23
S1 0.0657(4) 0.0725(5) 0.0719(5) 0.0199(3) 0.0334(3) 0.0212(3)
O1 0.0671(10) 0.0556(9) 0.0483(9) 0.0139(7) 0.0217(7) 0.0061(7)
N1 0.0617(11) 0.0414(10) 0.0387(10) -0.0004(8) 0.0061(8) 0.0013(8)
N2 0.0499(10) 0.0433(9) 0.0417(9) 0.0085(8) 0.0135(7) 0.0031(7)
N3 0.0512(10) 0.0417(10) 0.0415(10) 0.0066(8) 0.0137(7) 0.0060(7)
C1 0.0447(11) 0.0357(11) 0.0407(11) -0.0005(9) 0.0017(9) -0.0007(8)
C2 0.0737(16) 0.0465(13) 0.0455(13) -0.0036(12) 0.0012(11) 0.0048(10)
C3 0.0650(15) 0.0431(12) 0.0642(15) 0.0020(11) -0.0071(12) 0.0097(11)
C4 0.0507(13) 0.0468(13) 0.0837(18) 0.0088(10) 0.0062(12) 0.0020(12)
C5 0.0530(13) 0.0469(13) 0.0624(14) 0.0062(10) 0.0130(10) 0.0036(10)
C6 0.0452(11) 0.0375(11) 0.0435(11) 0.0004(9) 0.0068(9) -0.0015(9)
C7 0.0534(12) 0.0410(11) 0.0432(12) 0.0049(9) 0.0083(9) -0.0031(9)
C8 0.0639(15) 0.0585(14) 0.0541(14) 0.0210(11) 0.0181(11) 0.0133(11)
C9 0.099(2) 0.0681(17) 0.0730(18) 0.0394(16) 0.0210(15) 0.0095(14)
C10 0.0634(17) 0.099(2) 0.097(2) 0.0236(15) 0.0036(15) 0.0191(18)

loop_
_atom_type_symbol
_atom_type_description
_atom_type_scat_dispersion_real
_atom_type_scat_dispersion_imag
_atom_type_scat_source
C C 0.0033 0.0016 'International Tables Vol C Tables 4.2.6.8 and 6.1.1.4'
H H 0.0000 0.0000 'International Tables Vol C Tables 4.2.6.8 and 6.1.1.4'
N N 0.0061 0.0033 'International Tables Vol C Tables 4.2.6.8 and 6.1.1.4'
O O 0.0106 0.0060 'International Tables Vol C Tables 4.2.6.8 and 6.1.1.4'
S S 0.1246 0.1234 'International Tables Vol C Tables 4.2.6.8 and 6.1.1.4'

loop_
_geom_angle_atom_site_label_1
_geom_angle_atom_site_label_2
_geom_angle_atom_site_label_3
_geom_angle
C1 N1 C2 117.38(18)
C6 N2 C1 131.61(17)
C6 N2 H2' 114.2
C1 N2 H2' 114.2
C7 N3 C6 129.42(17)
C7 N3 H3' 115.3
C6 N3 H3' 115.3
N1 C1 C5 122.90(18)
N1 C1 N2 111.39(16)
C5 C1 N2 125.65(18)
N1 C2 C3 123.8(2)
N1 C2 H2 118.1
C3 C2 H2 118.1
C2 C3 C4 118.1(2)
C2 C3 H3 121.0
C4 C3 H3 121.0
C3 C4 C5 119.9(2)
C3 C4 H4 120.1
C5 C4 H4 120.1
C1 C5 C4 118.0(2)
C1 C5 H5 121.0
C4 C5 H5 121.0
N2 C6 N3 114.30(17)
N2 C6 S1 128.29(15)
N3 C6 S1 117.41(14)
O1 C7 N3 123.10(18)
O1 C7 C8 123.22(19)
N3 C7 C8 113.67(18)
C7 C8 C10 117.5(2)
C7 C8 C9 118.8(2)
C10 C8 C9 57.58(16)
C7 C8 H8 116.6
C10 C8 H8 116.6
C9 C8 H8 116.6
C10 C9 C8 61.10(17)
C10 C9 H9A 117.7
C8 C9 H9A 117.7
C10 C9 H9B 117.7
C8 C9 H9B 117.7
H9A C9 H9B 114.8
C9 C10 C8 61.32(17)
C9 C10 H10A 117.6
C8 C10 H10A 117.6
C9 C10 H10B 117.6
C8 C10 H10B 117.6
H10A C10 H10B 114.7

loop_
_geom_bond_atom_site_label_1
_geom_bond_atom_site_label_2
_geom_bond_distance
S1 C6 1.655(2)
O1 C7 1.223(2)
N1 C1 1.337(2)
N1 C2 1.341(3)
N2 C6 1.345(2)
N2 C1 1.408(2)
N2 H2' 0.8600
N3 C7 1.381(2)
N3 C6 1.391(2)
N3 H3' 0.8600
C1 C5 1.382(3)
C2 C3 1.365(3)
C2 H2 0.9300
C3 C4 1.374(3)
C3 H3 0.9300
C4 C5 1.383(3)
C4 H4 0.9300
C5 H5 0.9300
C7 C8 1.473(3)
C8 C10 1.497(3)
C8 C9 1.500(3)
C8 H8 0.9800
C9 C10 1.443(4)
C9 H9A 0.9700
C9 H9B 0.9700
C10 H10A 0.9700
C10 H10B 0.9700

loop_
_geom_hbond_atom_site_label_D
_geom_hbond_atom_site_label_H
_geom_hbond_atom_site_label_A
_geom_hbond_site_symmetry_A
_geom_hbond_distance_DH
_geom_hbond_distance_HA
_geom_hbond_distance_DA
_geom_hbond_angle_DHA
N2 H2' O1 . 0.86 1.92 2.655(2) 142.1
N3 H3' N1 4_576 0.86 2.15 2.997(2) 170.5

loop_
_geom_torsion_atom_site_label_1
_geom_torsion_atom_site_label_2
_geom_torsion_atom_site_label_3
_geom_torsion_atom_site_label_4
_geom_torsion
C2 N1 C1 C5 -1.2(3)
C2 N1 C1 N2 -178.70(16)
C6 N2 C1 N1 -176.12(19)
C6 N2 C1 C5 6.5(3)
C1 N1 C2 C3 -0.1(3)
N1 C2 C3 C4 1.3(3)
C2 C3 C4 C5 -1.1(3)
N1 C1 C5 C4 1.4(3)
N2 C1 C5 C4 178.49(18)
C3 C4 C5 C1 -0.2(3)
C1 N2 C6 N3 -174.46(17)
C1 N2 C6 S1 4.8(3)
C7 N3 C6 N2 -1.1(3)
C7 N3 C6 S1 179.60(16)
C6 N3 C7 O1 -3.7(3)
C6 N3 C7 C8 175.50(19)
O1 C7 C8 C10 38.7(3)
N3 C7 C8 C10 -140.5(2)
O1 C7 C8 C9 -27.5(3)
N3 C7 C8 C9 153.3(2)
C7 C8 C9 C10 106.0(3)
C7 C8 C10 C9 -108.2(2)

loop_
_cod_related_entry_id
_cod_related_entry_database
_cod_related_entry_code
1 ChemSpider 21127267
